data_4340061
loop_
_publ_author_name
'Zhang, Jiliang'
'Wang, Yingmin'
'Bobev, Svilen'

_publ_section_title
;
 Structural Modulations in the Rare-Earth Metal Digermanides REAl1-xGe2
 (RE = Gd-Tm, Lu, Y; 0.8 &lt; x &lt; 0.9). Correlations between Long- and
 Short-Range Vacancy Ordering.
;
_journal_issue 3
_journal_name_full 'Inorganic chemistry'
_journal_page_first 722
_journal_page_last 732
_journal_paper_doi 10.1021/ic501002j
_journal_volume 54
_journal_year 2015
_chemical_formula_sum 'Al0.15 Er Ge2'
_chemical_formula_weight 316.76
_chemical_name_systematic
; 
 ? 
;
_space_group_IT_number 63
_symmetry_cell_setting orthorhombic
_symmetry_space_group_name_Hall '-C 2c 2'
_symmetry_space_group_name_H-M 'C m c m'
_atom_sites_solution_primary direct
_atom_sites_solution_secondary difmap
_audit_creation_method SHELXL-97
_cell_angle_alpha 90.00
_cell_angle_beta 90.00
_cell_angle_gamma 90.00
_cell_formula_units_Z 4
_cell_length_a 4.0656(15)
_cell_length_b 16.018(6)
_cell_length_c 3.9199(14)
_cell_measurement_reflns_used 949
_cell_measurement_temperature 200(2)
_cell_measurement_theta_max 27.55
_cell_measurement_theta_min 2.54
_cell_volume 255.27(16)
_computing_cell_refinement 'Bruker SMART'
_computing_data_collection 'Bruker SMART'
_computing_data_reduction 'Bruker SAINT'
_computing_molecular_graphics 'Bruker SHELXTL'
_computing_publication_material 'Bruker SHELXTL'
_computing_structure_refinement 'SHELXL-97 (Sheldrick, 1997)'
_computing_structure_solution 'SHELXS-97 (Sheldrick, 1990)'
_diffrn_ambient_temperature 200(2)
_diffrn_measured_fraction_theta_full 1.000
_diffrn_measured_fraction_theta_max 1.000
_diffrn_measurement_device_type 'CCD area detector'
_diffrn_measurement_method 'phi and omega scans'
_diffrn_radiation_monochromator graphite
_diffrn_radiation_source 'fine-focus sealed tube'
_diffrn_radiation_type MoK\a
_diffrn_radiation_wavelength 0.71073
_diffrn_reflns_av_R_equivalents 0.0188
_diffrn_reflns_av_sigmaI/netI 0.0114
_diffrn_reflns_limit_h_max 5
_diffrn_reflns_limit_h_min -5
_diffrn_reflns_limit_k_max 20
_diffrn_reflns_limit_k_min -20
_diffrn_reflns_limit_l_max 5
_diffrn_reflns_limit_l_min -5
_diffrn_reflns_number 1616
_diffrn_reflns_theta_full 27.55
_diffrn_reflns_theta_max 27.55
_diffrn_reflns_theta_min 2.54
_exptl_absorpt_coefficient_mu 55.621
_exptl_absorpt_correction_T_max 0.2775
_exptl_absorpt_correction_T_min 0.1407
_exptl_absorpt_correction_type multi-scan
_exptl_absorpt_process_details SADABS
_exptl_crystal_colour silver
_exptl_crystal_density_diffrn 8.242
_exptl_crystal_density_method 'not measured'
_exptl_crystal_description irregular
_exptl_crystal_F_000 536
_exptl_crystal_size_max 0.06
_exptl_crystal_size_mid 0.04
_exptl_crystal_size_min 0.03
_refine_diff_density_max 2.346
_refine_diff_density_min -1.668
_refine_diff_density_rms 0.272
_refine_ls_extinction_coef 0.0026(3)
_refine_ls_extinction_expression Fc^*^=kFc[1+0.001xFc^2^\l^3^/sin(2\q)]^-1/4^
_refine_ls_extinction_method SHELXL
_refine_ls_goodness_of_fit_ref 1.160
_refine_ls_matrix_type full
_refine_ls_number_parameters 17
_refine_ls_number_reflns 194
_refine_ls_number_restraints 0
_refine_ls_restrained_S_all 1.160
_refine_ls_R_factor_all 0.0181
_refine_ls_R_factor_gt 0.0170
_refine_ls_shift/su_max 0.007
_refine_ls_shift/su_mean 0.001
_refine_ls_structure_factor_coef Fsqd
_refine_ls_weighting_details 'calc w=1/[\s^2^(Fo^2^)+(0.0105P)^2^+9.8267P] where P=(Fo^2^+2Fc^2^)/3'
_refine_ls_weighting_scheme calc
_refine_ls_wR_factor_gt 0.0371
_refine_ls_wR_factor_ref 0.0380
_reflns_number_gt 189
_reflns_number_total 194
_reflns_threshold_expression >2sigma(I)
_cod_data_source_file ic501002j_si_002.cif
_cod_data_source_block ErAlGe
_cod_depositor_comments
;
The following automatic conversions were performed:

'_symmetry_cell_setting' value 'Orthorhombic' changed to
'orthorhombic' according to
/usr/data/users/saulius/crontab/automatic-downloads/rss-feeds/ACS/lib/dictionaries/cif_core.dic
dictionary named 'cif_core.dic' version 2.4.2 from 2011-04-26.

Automatic conversion script
Id: cif_fix_values 2281 2013-09-26 08:29:07Z andrius 

 Adding full bibliography for 4340057--4340064.cif.
;
_cod_original_cell_volume 255.28(16)
_cod_original_sg_symbol_H-M Cmcm
_cod_database_code 4340061

loop_
_symmetry_equiv_pos_as_xyz
'x, y, z'
'-x, -y, z+1/2'
'-x, y, -z+1/2'
'x, -y, -z'
'x+1/2, y+1/2, z'
'-x+1/2, -y+1/2, z+1/2'
'-x+1/2, y+1/2, -z+1/2'
'x+1/2, -y+1/2, -z'
'-x, -y, -z'
'x, y, -z-1/2'
'x, -y, z-1/2'
'-x, y, z'
'-x+1/2, -y+1/2, -z'
'x+1/2, y+1/2, -z-1/2'
'x+1/2, -y+1/2, z-1/2'
'-x+1/2, y+1/2, z'

loop_
_atom_site_label
_atom_site_type_symbol
_atom_site_fract_x
_atom_site_fract_y
_atom_site_fract_z
_atom_site_U_iso_or_equiv
_atom_site_adp_type
_atom_site_occupancy
_atom_site_symmetry_multiplicity
_atom_site_calc_flag
_atom_site_refinement_flags
Er Er 0.0000 0.39640(3) 0.2500 0.0073(2) Uani 1 4 d S
Ge1 Ge 0.0000 0.05138(9) 0.2500 0.0128(3) Uani 1 4 d S
Ge2 Ge 0.0000 0.75235(9) 0.2500 0.0287(4) Uani 1 4 d S
Al Al 0.0000 0.1923(14) 0.2500 0.007(6) Uiso 0.15(2) 4 d SP

loop_
_atom_site_aniso_label
_atom_site_aniso_U_11
_atom_site_aniso_U_22
_atom_site_aniso_U_33
_atom_site_aniso_U_23
_atom_site_aniso_U_13
_atom_site_aniso_U_12
Er 0.0067(3) 0.0089(3) 0.0063(3) 0.000 0.000 0.000
Ge1 0.0070(6) 0.0261(7) 0.0054(6) 0.000 0.000 0.000
Ge2 0.0335(9) 0.0156(7) 0.0369(9) 0.000 0.000 0.000

loop_
_atom_type_symbol
_atom_type_description
_atom_type_scat_dispersion_real
_atom_type_scat_dispersion_imag
_atom_type_scat_source
Al Al 0.0645 0.0514 'International Tables Vol C Tables 4.2.6.8 and 6.1.1.4'
Ge Ge 0.1547 1.8001 'International Tables Vol C Tables 4.2.6.8 and 6.1.1.4'
Er Er -0.2586 4.9576 'International Tables Vol C Tables 4.2.6.8 and 6.1.1.4'

loop_
_geom_angle_atom_site_label_1
_geom_angle_atom_site_label_2
_geom_angle_atom_site_label_3
_geom_angle
_geom_angle_site_symmetry_1
_geom_angle_site_symmetry_3
Ge1 Er Ge1 147.00(6) 13_556 13_455
Ge1 Er Ge1 87.30(3) 13_556 13_456
Ge1 Er Ge1 83.44(3) 13_455 13_456
Ge1 Er Ge1 83.44(3) 13_556 13
Ge1 Er Ge1 87.30(3) 13_455 13
Ge1 Er Ge1 147.00(6) 13_456 13
Ge1 Er Ge2 132.02(3) 13_556 5_445
Ge1 Er Ge2 75.93(3) 13_455 5_445
Ge1 Er Ge2 75.93(3) 13_456 5_445
Ge1 Er Ge2 132.02(3) 13 5_445
Ge1 Er Ge2 75.93(3) 13_556 5_545
Ge1 Er Ge2 132.02(3) 13_455 5_545
Ge1 Er Ge2 132.02(3) 13_456 5_545
Ge1 Er Ge2 75.93(3) 13 5_545
Ge2 Er Ge2 82.76(5) 5_445 5_545
Ge1 Er Ge2 129.95(3) 13_556 9_565
Ge1 Er Ge2 78.26(3) 13_455 9_565
Ge1 Er Ge2 129.95(3) 13_456 9_565
Ge1 Er Ge2 78.26(3) 13 9_565
Ge2 Er Ge2 54.585(17) 5_445 9_565
Ge2 Er Ge2 54.586(17) 5_545 9_565
Ge1 Er Ge2 78.26(3) 13_556 9_566
Ge1 Er Ge2 129.95(3) 13_455 9_566
Ge1 Er Ge2 78.26(3) 13_456 9_566
Ge1 Er Ge2 129.95(3) 13 9_566
Ge2 Er Ge2 54.586(17) 5_445 9_566
Ge2 Er Ge2 54.585(16) 5_545 9_566
Ge2 Er Ge2 78.88(5) 9_565 9_566
Ge1 Er Al 169.8(4) 13_556 13_455
Ge1 Er Al 43.2(4) 13_455 13_455
Ge1 Er Al 95.53(10) 13_456 13_455
Ge1 Er Al 99.14(9) 13 13_455
Ge2 Er Al 40.3(3) 5_445 13_455
Ge2 Er Al 95.0(3) 5_545 13_455
Ge2 Er Al 42.2(3) 9_565 13_455
Ge2 Er Al 92.7(3) 9_566 13_455
Ge1 Er Al 43.2(4) 13_556 13_556
Ge1 Er Al 169.8(4) 13_455 13_556
Ge1 Er Al 99.14(9) 13_456 13_556
Ge1 Er Al 95.53(10) 13 13_556
Ge2 Er Al 95.0(3) 5_445 13_556
Ge2 Er Al 40.3(3) 5_545 13_556
Ge2 Er Al 92.7(3) 9_565 13_556
Ge2 Er Al 42.2(3) 9_566 13_556
Al Er Al 126.6(7) 13_455 13_556
Ge1 Er Al 99.14(9) 13_556 13_456
Ge1 Er Al 95.53(10) 13_455 13_456
Ge1 Er Al 43.2(4) 13_456 13_456
Ge1 Er Al 169.8(4) 13 13_456
Ge2 Er Al 40.3(3) 5_445 13_456
Ge2 Er Al 95.0(3) 5_545 13_456
Ge2 Er Al 92.7(3) 9_565 13_456
Ge2 Er Al 42.2(3) 9_566 13_456
Al Er Al 76.6(3) 13_455 13_456
Al Er Al 80.0(3) 13_556 13_456
Ge1 Er Al 95.53(10) 13_556 13
Ge1 Er Al 99.14(9) 13_455 13
Ge1 Er Al 169.8(4) 13_456 13
Ge1 Er Al 43.2(4) 13 13
Ge2 Er Al 95.0(3) 5_445 13
Ge2 Er Al 40.3(3) 5_545 13
Ge2 Er Al 42.2(3) 9_565 13
Ge2 Er Al 92.7(3) 9_566 13
Al Er Al 80.0(3) 13_455 13
Al Er Al 76.6(3) 13_556 13
Al Er Al 126.6(7) 13_456 13
Al Ge1 Ge1 130.02(5) . 9
Al Ge1 Ge1 130.02(5) . 9_556
Ge1 Ge1 Ge1 99.95(10) 9 9_556
Al Ge1 Er 73.50(3) . 13_556
Ge1 Ge1 Er 133.81(3) 9 13_556
Ge1 Ge1 Er 70.92(2) 9_556 13_556
Al Ge1 Er 73.50(3) . 13_455
Ge1 Ge1 Er 70.92(2) 9 13_455
Ge1 Ge1 Er 133.81(3) 9_556 13_455
Er Ge1 Er 147.00(6) 13_556 13_455
Al Ge1 Er 73.50(3) . 13
Ge1 Ge1 Er 70.92(2) 9 13
Ge1 Ge1 Er 133.81(3) 9_556 13
Er Ge1 Er 83.44(3) 13_556 13
Er Ge1 Er 87.30(3) 13_455 13
Al Ge1 Er 73.50(3) . 13_456
Ge1 Ge1 Er 133.81(3) 9 13_456
Ge1 Ge1 Er 70.92(2) 9_556 13_456
Er Ge1 Er 87.30(3) 13_556 13_456
Er Ge1 Er 83.44(3) 13_455 13_456
Er Ge1 Er 147.00(6) 13 13_456
Al Ge1 Er 140.69(2) . 5_445
Ge1 Ge1 Er 60.16(4) 9 5_445
Ge1 Ge1 Er 60.16(4) 9_556 5_445
Er Ge1 Er 131.08(3) 13_556 5_445
Er Ge1 Er 77.44(3) 13_455 5_445
Er Ge1 Er 131.08(3) 13 5_445
Er Ge1 Er 77.44(3) 13_456 5_445
Al Ge1 Er 140.69(2) . 5_545
Ge1 Ge1 Er 60.16(4) 9 5_545
Ge1 Ge1 Er 60.16(4) 9_556 5_545
Er Ge1 Er 77.44(3) 13_556 5_545
Er Ge1 Er 131.08(3) 13_455 5_545
Er Ge1 Er 77.44(3) 13 5_545
Er Ge1 Er 131.08(3) 13_456 5_545
Er Ge1 Er 78.63(4) 5_445 5_545
Al Ge2 Al 131.3(11) 9_566 9_565
Al Ge2 Al 100.2(4) 9_566 5_455
Al Ge2 Al 100.2(4) 9_565 5_455
Al Ge2 Al 100.2(4) 9_566 5
Al Ge2 Al 100.2(4) 9_565 5
Al Ge2 Al 129.4(10) 5_455 5
Al Ge2 Ge2 130.03(19) 9_566 13_465
Al Ge2 Ge2 51.6(2) 9_565 13_465
Al Ge2 Ge2 48.56(19) 5_455 13_465
Al Ge2 Ge2 129.7(2) 5 13_465
Al Ge2 Ge2 51.6(2) 9_566 13_566
Al Ge2 Ge2 130.03(19) 9_565 13_566
Al Ge2 Ge2 129.7(2) 5_455 13_566
Al Ge2 Ge2 48.56(19) 5 13_566
Ge2 Ge2 Ge2 176.95(12) 13_465 13_566
Al Ge2 Ge2 130.03(19) 9_566 13_565
Al Ge2 Ge2 51.6(2) 9_565 13_565
Al Ge2 Ge2 129.7(2) 5_455 13_565
Al Ge2 Ge2 48.56(19) 5 13_565
Ge2 Ge2 Ge2 92.05(3) 13_465 13_565
Ge2 Ge2 Ge2 87.87(3) 13_566 13_565
Al Ge2 Ge2 51.6(2) 9_566 13_466
Al Ge2 Ge2 130.03(19) 9_565 13_466
Al Ge2 Ge2 48.56(19) 5_455 13_466
Al Ge2 Ge2 129.7(2) 5 13_466
Ge2 Ge2 Ge2 87.87(3) 13_465 13_466
Ge2 Ge2 Ge2 92.05(3) 13_566 13_466
Ge2 Ge2 Ge2 176.95(12) 13_565 13_466
Al Ge2 Er 72.0(4) 9_566 5
Al Ge2 Er 72.0(4) 9_565 5
Al Ge2 Er 156.7(5) 5_455 5
Al Ge2 Er 73.9(5) 5 5
Ge2 Ge2 Er 119.72(6) 13_465 5
Ge2 Ge2 Er 62.89(4) 13_566 5
Ge2 Ge2 Er 62.89(4) 13_565 5
Ge2 Ge2 Er 119.72(6) 13_466 5
Al Ge2 Er 72.0(4) 9_566 5_455
Al Ge2 Er 72.0(4) 9_565 5_455
Al Ge2 Er 73.9(5) 5_455 5_455
Al Ge2 Er 156.7(5) 5 5_455
Ge2 Ge2 Er 62.89(4) 13_465 5_455
Ge2 Ge2 Er 119.72(6) 13_566 5_455
Ge2 Ge2 Er 119.72(6) 13_565 5_455
Ge2 Ge2 Er 62.89(4) 13_466 5_455
Er Ge2 Er 82.76(5) 5 5_455
Al Ge2 Er 153.8(5) 9_566 9_565
Al Ge2 Er 74.9(5) 9_565 9_565
Al Ge2 Er 70.7(4) 5_455 9_565
Al Ge2 Er 70.7(4) 5 9_565
Ge2 Ge2 Er 62.53(4) 13_465 9_565
Ge2 Ge2 Er 114.85(6) 13_566 9_565
Ge2 Ge2 Er 62.53(4) 13_565 9_565
Ge2 Ge2 Er 114.85(6) 13_466 9_565
Er Ge2 Er 125.414(17) 5 9_565
Er Ge2 Er 125.414(17) 5_455 9_565
Al Ge2 Er 74.9(5) 9_566 9_566
Al Ge2 Er 153.8(5) 9_565 9_566
Al Ge2 Er 70.7(4) 5_455 9_566
Al Ge2 Er 70.7(4) 5 9_566
Ge2 Ge2 Er 114.85(6) 13_465 9_566
Ge2 Ge2 Er 62.53(4) 13_566 9_566
Ge2 Ge2 Er 114.85(6) 13_565 9_566
Ge2 Ge2 Er 62.53(4) 13_466 9_566
Er Ge2 Er 125.414(17) 5 9_566
Er Ge2 Er 125.414(17) 5_455 9_566
Er Ge2 Er 78.88(5) 9_565 9_566
Ge2 Al Ge2 131.3(11) 9_566 9_565
Ge2 Al Ge2 79.8(4) 9_566 5_545
Ge2 Al Ge2 79.8(4) 9_565 5_545
Ge2 Al Ge2 79.8(4) 9_566 5_445
Ge2 Al Ge2 79.8(4) 9_565 5_445
Ge2 Al Ge2 129.4(10) 5_545 5_445
Ge2 Al Ge1 114.3(5) 9_566 .
Ge2 Al Ge1 114.3(5) 9_565 .
Ge2 Al Ge1 115.3(5) 5_545 .
Ge2 Al Ge1 115.3(5) 5_445 .
Ge2 Al Er 138.60(8) 9_566 13_455
Ge2 Al Er 67.69(14) 9_565 13_455
Ge2 Al Er 140.67(6) 5_545 13_455
Ge2 Al Er 67.10(12) 5_445 13_455
Ge1 Al Er 63.3(4) . 13_455
Ge2 Al Er 67.69(14) 9_566 13_556
Ge2 Al Er 138.60(8) 9_565 13_556
Ge2 Al Er 67.10(12) 5_545 13_556
Ge2 Al Er 140.67(6) 5_445 13_556
Ge1 Al Er 63.3(4) . 13_556
Er Al Er 126.6(7) 13_455 13_556
Ge2 Al Er 67.69(14) 9_566 13_456
Ge2 Al Er 138.60(8) 9_565 13_456
Ge2 Al Er 140.67(6) 5_545 13_456
Ge2 Al Er 67.10(12) 5_445 13_456
Ge1 Al Er 63.3(4) . 13_456
Er Al Er 76.6(3) 13_455 13_456
Er Al Er 80.0(3) 13_556 13_456
Ge2 Al Er 138.60(8) 9_566 13
Ge2 Al Er 67.69(14) 9_565 13
Ge2 Al Er 67.10(12) 5_545 13
Ge2 Al Er 140.67(6) 5_445 13
Ge1 Al Er 63.3(4) . 13
Er Al Er 80.0(3) 13_455 13
Er Al Er 76.6(3) 13_556 13
Er Al Er 126.6(7) 13_456 13
Ge2 Al Er 65.7(5) 9_566 .
Ge2 Al Er 65.7(5) 9_565 .
Ge2 Al Er 64.7(5) 5_545 .
Ge2 Al Er 64.7(5) 5_445 .
Ge1 Al Er 180.0 . .
Er Al Er 116.7(4) 13_455 .
Er Al Er 116.7(4) 13_556 .
Er Al Er 116.7(4) 13_456 .
Er Al Er 116.7(4) 13 .

loop_
_geom_bond_atom_site_label_1
_geom_bond_atom_site_label_2
_geom_bond_distance
_geom_bond_site_symmetry_2
Er Ge1 2.9451(8) 13_556
Er Ge1 2.9451(8) 13_455
Er Ge1 2.9451(8) 13_456
Er Ge1 2.9451(8) 13
Er Ge2 3.0752(14) 5_445
Er Ge2 3.0752(14) 5_545
Er Ge2 3.0852(15) 9_565
Er Ge2 3.0852(15) 9_566
Er Al 3.161(10) 13_455
Er Al 3.161(10) 13_556
Er Al 3.161(10) 13_456
Er Al 3.161(10) 13
Ge1 Al 2.26(2) .
Ge1 Ge1 2.5594(19) 9
Ge1 Ge1 2.5594(19) 9_556
Ge1 Er 2.9451(8) 13_556
Ge1 Er 2.9451(8) 13_455
Ge1 Er 2.9451(8) 13
Ge1 Er 2.9451(8) 13_456
Ge1 Er 3.2086(14) 5_445
Ge1 Er 3.2086(14) 5_545
Ge2 Al 2.151(9) 9_566
Ge2 Al 2.151(9) 9_565
Ge2 Al 2.249(9) 5_455
Ge2 Al 2.249(9) 5
Ge2 Ge2 2.8248(7) 13_465
Ge2 Ge2 2.8248(7) 13_566
Ge2 Ge2 2.8248(7) 13_565
Ge2 Ge2 2.8248(7) 13_466
Ge2 Er 3.0751(14) 5
Ge2 Er 3.0751(14) 5_455
Ge2 Er 3.0852(15) 9_565
Ge2 Er 3.0852(15) 9_566
Al Ge2 2.151(9) 9_566
Al Ge2 2.151(9) 9_565
Al Ge2 2.249(9) 5_545
Al Ge2 2.249(9) 5_445
Al Er 3.161(10) 13_455
Al Er 3.161(10) 13_556
Al Er 3.161(10) 13_456
Al Er 3.161(10) 13
